data_2211396
loop_
_publ_author_name
'Larsen, David S.'
'Osman, Hasnah'
'Caygill, Graham B.'
'McFarlane, Brett S.'
'McMorran, David A.'

_publ_section_title
;
 <i>rac</i>-Hatomarubigin C
;
_journal_coeditor_code FL2077
_journal_issue 12
_journal_name_full 'Acta Crystallographica Section E'
_journal_page_first o5748
_journal_page_last o5750
_journal_paper_doi 10.1107/S1600536806049099
_journal_volume 62
_journal_year 2006
_chemical_formula_iupac 'C20 H18 O5'
_chemical_formula_moiety 'C20 H18 O5'
_chemical_formula_sum 'C20 H18 O5'
_chemical_formula_weight 338.34
_chemical_name_common 'rac-Hatomarubigin C'
_chemical_name_systematic
;
(1<i>R</i>*,3<i>R</i>*)-1,11-dihydroxy-8-methoxy-3-methyl-1,2,3,4-
tetrahydrobenz[<i>a</i>]anthracene-7,11-dione
;
_space_group_IT_number 14
_symmetry_cell_setting monoclinic
_symmetry_space_group_name_Hall '-P 2ybc'
_symmetry_space_group_name_H-M 'P 1 21/c 1'
_atom_sites_solution_hydrogens geom
_atom_sites_solution_primary direct
_atom_sites_solution_secondary difmap
_audit_creation_method SHELXL97
_cell_angle_alpha 90.00
_cell_angle_beta 95.25(3)
_cell_angle_gamma 90.00
_cell_formula_units_Z 8
_cell_length_a 14.273(3)
_cell_length_b 17.066(3)
_cell_length_c 12.958(3)
_cell_measurement_reflns_used 1558
_cell_measurement_temperature 85(2)
_cell_measurement_theta_max 33.32
_cell_measurement_theta_min 1.43
_cell_volume 3143.1(11)
_computing_cell_refinement APEX2
_computing_data_collection 'APEX2 (Bruker, 2004)'
_computing_data_reduction APEX2
_computing_molecular_graphics 'WinGX (Farrugia, 1999)'
_computing_publication_material 'enCIFer (Version 1.1; Allen <i>et al.</i>,  2004)'
_computing_structure_refinement APEX2
_computing_structure_solution APEX2
_diffrn_ambient_temperature 85(2)
_diffrn_measured_fraction_theta_full 0.990
_diffrn_measured_fraction_theta_max 0.754
_diffrn_measurement_device_type 'Bruker Kappa-APEXII area-detector'
_diffrn_measurement_method '\f and \w'
_diffrn_radiation_monochromator graphite
_diffrn_radiation_type MoK\a
_diffrn_radiation_wavelength 0.71073
_diffrn_reflns_av_R_equivalents 0.0324
_diffrn_reflns_av_sigmaI/netI 0.0203
_diffrn_reflns_limit_h_max 21
_diffrn_reflns_limit_h_min -20
_diffrn_reflns_limit_k_max 25
_diffrn_reflns_limit_k_min -25
_diffrn_reflns_limit_l_max 14
_diffrn_reflns_limit_l_min -14
_diffrn_reflns_number 81294
_diffrn_reflns_theta_full 25.00
_diffrn_reflns_theta_max 33.32
_diffrn_reflns_theta_min 1.43
_diffrn_standards_number 0
_exptl_absorpt_coefficient_mu 0.103
_exptl_absorpt_correction_T_max 0.988
_exptl_absorpt_correction_T_min 0.985
_exptl_absorpt_correction_type multi-scan
_exptl_absorpt_process_details '(APEX2; Bruker, 2004)'
_exptl_crystal_colour red
_exptl_crystal_density_diffrn 1.430
_exptl_crystal_density_method 'not measured'
_exptl_crystal_description rod
_exptl_crystal_F_000 1424
_exptl_crystal_size_max 0.49
_exptl_crystal_size_mid 0.12
_exptl_crystal_size_min 0.12
_refine_diff_density_max 0.693
_refine_diff_density_min -0.266
_refine_ls_extinction_method none
_refine_ls_goodness_of_fit_ref 1.056
_refine_ls_hydrogen_treatment constr
_refine_ls_matrix_type full
_refine_ls_number_parameters 455
_refine_ls_number_reflns 9162
_refine_ls_number_restraints 0
_refine_ls_restrained_S_all 1.056
_refine_ls_R_factor_all 0.0602
_refine_ls_R_factor_gt 0.0456
_refine_ls_shift/su_max 0.000
_refine_ls_shift/su_mean 0.000
_refine_ls_structure_factor_coef Fsqd
_refine_ls_weighting_details 'calc w = 1/[\s^2^(Fo^2^)+(0.0498P)^2^+1.8289P] where P=(Fo^2^+2Fc^2^)/3'
_refine_ls_weighting_scheme calc
_refine_ls_wR_factor_gt 0.1110
_refine_ls_wR_factor_ref 0.1208
_reflns_number_gt 7375
_reflns_number_total 9162
_reflns_threshold_expression I>2\s(I)
_cod_data_source_file fl2077.cif
_cod_data_source_block I
_cod_original_cell_volume 3143.2(11)
_cod_original_sg_symbol_H-M P21/c
_cod_database_code 2211396
_cod_database_fobs_code 2211396

loop_
_symmetry_equiv_pos_as_xyz
'x, y, z'
'-x, y+1/2, -z+1/2'
'-x, -y, -z'
'x, -y-1/2, z-1/2'

loop_
_atom_site_type_symbol
_atom_site_label
_atom_site_fract_x
_atom_site_fract_y
_atom_site_fract_z
_atom_site_U_iso_or_equiv
_atom_site_adp_type
_atom_site_calc_flag
_atom_site_refinement_flags
_atom_site_occupancy
C C1 0.38871(10) 0.51144(8) 0.27834(11) 0.0242(3) Uani d . 1
H H1A 0.4408 0.5490 0.2865 0.029 Uiso calc R 1
O O1 0.30124(7) 0.55321(6) 0.27134(9) 0.0293(2) Uani d . 1
H H1 0.3042 0.5907 0.2322 0.044 Uiso calc R 1
C C2 0.38669(10) 0.46393(8) 0.37766(12) 0.0261(3) Uani d . 1
H H2A 0.3945 0.4991 0.4367 0.031 Uiso calc R 1
H H2B 0.3258 0.4388 0.3782 0.031 Uiso calc R 1
C C3 0.46309(10) 0.40180(9) 0.38875(12) 0.0276(3) Uani d . 1
H H3A 0.5240 0.4266 0.3812 0.033 Uiso calc R 1
C C13 0.46657(12) 0.36218(10) 0.49509(13) 0.0342(3) Uani d . 1
H H13A 0.5152 0.3231 0.5003 0.051 Uiso calc R 1
H H13B 0.4070 0.3379 0.5032 0.051 Uiso calc R 1
H H13C 0.4797 0.4007 0.5484 0.051 Uiso calc R 1
C C4 0.44223(10) 0.34328(8) 0.30146(11) 0.0242(3) Uani d . 1
H H4A 0.3889 0.3115 0.3167 0.029 Uiso calc R 1
H H4B 0.4959 0.3087 0.2992 0.029 Uiso calc R 1
C C4A 0.42090(9) 0.38039(7) 0.19555(11) 0.0199(2) Uani d . 1
C C5 0.42287(9) 0.33184(7) 0.10876(11) 0.0229(3) Uani d . 1
H H5A 0.4369 0.2790 0.1185 0.027 Uiso calc R 1
C C6 0.40459(9) 0.36008(7) 0.00901(11) 0.0222(3) Uani d . 1
H H6A 0.4040 0.3262 -0.0473 0.027 Uiso calc R 1
C C6A 0.38708(9) 0.43992(7) -0.00659(11) 0.0195(2) Uani d . 1
C C7 0.37008(9) 0.46740(8) -0.11715(11) 0.0216(3) Uani d . 1
O O7 0.37623(8) 0.42051(6) -0.18753(8) 0.0336(3) Uani d . 1
C C7A 0.34723(8) 0.55145(7) -0.13596(10) 0.0194(2) Uani d . 1
C C8 0.31780(9) 0.58037(8) -0.23540(11) 0.0214(3) Uani d . 1
O O8 0.30292(7) 0.52878(6) -0.31562(8) 0.0264(2) Uani d . 1
C C14 0.25652(11) 0.55834(9) -0.41086(12) 0.0304(3) Uani d . 1
H H14A 0.2496 0.5169 -0.4610 0.046 Uiso calc R 1
H H14B 0.2934 0.5998 -0.4367 0.046 Uiso calc R 1
H H14C 0.1956 0.5781 -0.3985 0.046 Uiso calc R 1
C C9 0.30260(9) 0.66141(8) -0.24878(11) 0.0234(3) Uani d . 1
H H9A 0.2845 0.6809 -0.3146 0.028 Uiso calc R 1
C C10 0.31407(9) 0.71233(8) -0.16615(11) 0.0242(3) Uani d . 1
H H10A 0.3051 0.7658 -0.1772 0.029 Uiso calc R 1
C C11 0.33898(9) 0.68464(7) -0.06590(11) 0.0216(3) Uani d . 1
O O11 0.34524(8) 0.73781(6) 0.01178(8) 0.0282(2) Uani d . 1
H H11 0.3630 0.7160 0.0665 0.042 Uiso calc R 1
C C11A 0.35556(8) 0.60362(7) -0.05009(10) 0.0193(2) Uani d . 1
C C12 0.37870(9) 0.57583(7) 0.05696(11) 0.0200(2) Uani d . 1
O O12 0.39250(7) 0.62469(6) 0.12830(8) 0.0268(2) Uani d . 1
C C12A 0.38633(8) 0.49056(7) 0.07924(10) 0.0191(2) Uani d . 1
C C12B 0.39911(9) 0.46054(7) 0.18252(10) 0.0195(2) Uani d . 1
C C21 0.09534(9) 0.82540(7) 0.61628(10) 0.0169(2) Uani d . 1
H H21 0.0368 0.8316 0.6495 0.020 Uiso calc R 1
O O21 0.17337(7) 0.82676(5) 0.69424(7) 0.0222(2) Uani d . 1
H H21A 0.1646 0.8606 0.7372 0.033 Uiso calc R 1
C C22 0.09783(9) 0.74365(7) 0.56898(10) 0.0200(2) Uani d . 1
H H22B 0.1616 0.7320 0.5535 0.024 Uiso calc R 1
H H22A 0.0803 0.7055 0.6193 0.024 Uiso calc R 1
C C23 0.03195(9) 0.73574(7) 0.47033(10) 0.0188(2) Uani d . 1
H H23 -0.0313 0.7524 0.4846 0.023 Uiso calc R 1
C C33 0.02741(10) 0.65131(7) 0.43086(11) 0.0250(3) Uani d . 1
H H33C 0.0043 0.6179 0.4825 0.038 Uiso calc R 1
H H33B 0.0892 0.6345 0.4170 0.038 Uiso calc R 1
H H33A -0.0141 0.6485 0.3683 0.038 Uiso calc R 1
C C24 0.06802(8) 0.79056(7) 0.38962(10) 0.0173(2) Uani d . 1
H H24B 0.1238 0.7676 0.3644 0.021 Uiso calc R 1
H H24A 0.0205 0.7946 0.3313 0.021 Uiso calc R 1
C C24A 0.09186(8) 0.87216(7) 0.42986(10) 0.0155(2) Uani d . 1
C C25 0.10347(8) 0.93054(7) 0.35585(10) 0.0162(2) Uani d . 1
H H25 0.0955 0.9177 0.2858 0.019 Uiso calc R 1
C C26 0.12652(8) 1.00662(7) 0.38458(10) 0.0161(2) Uani d . 1
H H26 0.1369 1.0439 0.3345 0.019 Uiso calc R 1
C C26A 0.13413(8) 1.02718(6) 0.48936(9) 0.0140(2) Uani d . 1
C C27 0.15743(8) 1.11114(7) 0.51495(9) 0.0152(2) Uani d . 1
O O27 0.16925(8) 1.15618(5) 0.44366(7) 0.0249(2) Uani d . 1
C C27A 0.16391(8) 1.13608(6) 0.62474(9) 0.0145(2) Uani d . 1
C C28 0.19019(8) 1.21269(7) 0.65591(10) 0.0156(2) Uani d . 1
O O28 0.21473(6) 1.26447(5) 0.58309(7) 0.01876(18) Uani d . 1
C C34 0.23969(10) 1.34262(7) 0.61717(11) 0.0249(3) Uani d . 1
H H34C 0.2556 1.3732 0.5591 0.037 Uiso calc R 1
H H34B 0.2927 1.3405 0.6683 0.037 Uiso calc R 1
H H34A 0.1874 1.3663 0.6468 0.037 Uiso calc R 1
C C29 0.18924(9) 1.23405(7) 0.76077(10) 0.0190(2) Uani d . 1
H H29 0.2075 1.2844 0.7815 0.023 Uiso calc R 1
C C30 0.16180(9) 1.18180(7) 0.83311(10) 0.0202(2) Uani d . 1
H H30 0.1605 1.1975 0.9017 0.024 Uiso calc R 1
C C31 0.13582(9) 1.10510(7) 0.80425(10) 0.0183(2) Uani d . 1
O O31 0.11083(8) 1.05753(5) 0.88082(7) 0.0256(2) Uani d . 1
H H31 0.0950 1.0147 0.8564 0.038 Uiso calc R 1
C C31A 0.13778(8) 1.08144(7) 0.70034(9) 0.0151(2) Uani d . 1
C C32 0.11271(8) 0.99984(7) 0.67267(9) 0.0148(2) Uani d . 1
O O32 0.08246(7) 0.95643(5) 0.73960(7) 0.01963(18) Uani d . 1
C C32B 0.10205(8) 0.89081(6) 0.53614(9) 0.0143(2) Uani d . 1
C C32A 0.11913(8) 0.97073(6) 0.56534(9) 0.0137(2) Uani d . 1

loop_
_atom_site_aniso_label
_atom_site_aniso_U_11
_atom_site_aniso_U_22
_atom_site_aniso_U_33
_atom_site_aniso_U_12
_atom_site_aniso_U_13
_atom_site_aniso_U_23
C1 0.0284(6) 0.0199(6) 0.0238(7) 0.0030(5) -0.0011(5) 0.0006(5)
O1 0.0317(5) 0.0245(5) 0.0321(6) 0.0072(4) 0.0055(4) 0.0029(4)
C2 0.0257(6) 0.0272(6) 0.0254(8) 0.0023(5) 0.0024(5) 0.0023(5)
C3 0.0262(7) 0.0291(7) 0.0271(8) 0.0019(5) 0.0006(5) 0.0047(6)
C13 0.0388(8) 0.0369(8) 0.0268(8) 0.0066(6) 0.0021(6) 0.0092(6)
C4 0.0246(6) 0.0214(6) 0.0265(8) 0.0024(5) 0.0021(5) 0.0070(5)
C4A 0.0173(5) 0.0176(5) 0.0244(7) -0.0012(4) -0.0001(4) 0.0031(5)
C5 0.0226(6) 0.0158(5) 0.0296(8) 0.0009(4) -0.0005(5) 0.0022(5)
C6 0.0231(6) 0.0175(5) 0.0251(7) 0.0011(4) -0.0021(5) -0.0012(5)
C6A 0.0180(5) 0.0174(5) 0.0225(7) -0.0002(4) -0.0024(4) 0.0007(5)
C7 0.0210(6) 0.0195(5) 0.0232(7) 0.0017(4) -0.0037(5) 0.0004(5)
O7 0.0492(7) 0.0247(5) 0.0247(6) 0.0092(5) -0.0082(5) -0.0027(4)
C7A 0.0160(5) 0.0189(5) 0.0229(7) 0.0006(4) -0.0003(4) 0.0029(5)
C8 0.0177(5) 0.0232(6) 0.0231(7) 0.0000(4) 0.0013(5) 0.0034(5)
O8 0.0325(5) 0.0251(5) 0.0205(5) 0.0039(4) -0.0029(4) 0.0028(4)
C14 0.0389(8) 0.0301(7) 0.0212(8) 0.0066(6) -0.0032(6) 0.0037(6)
C9 0.0203(6) 0.0249(6) 0.0245(7) 0.0012(5) 0.0000(5) 0.0083(5)
C10 0.0202(6) 0.0193(6) 0.0328(8) 0.0012(4) 0.0016(5) 0.0076(5)
C11 0.0190(5) 0.0180(5) 0.0277(7) 0.0002(4) 0.0020(5) 0.0022(5)
O11 0.0381(6) 0.0170(4) 0.0290(6) 0.0014(4) 0.0010(4) 0.0015(4)
C11A 0.0166(5) 0.0166(5) 0.0243(7) 0.0001(4) -0.0001(4) 0.0027(5)
C12 0.0187(5) 0.0172(5) 0.0236(7) 0.0003(4) -0.0004(5) 0.0017(5)
O12 0.0368(5) 0.0180(4) 0.0249(5) -0.0015(4) -0.0011(4) -0.0008(4)
C12A 0.0169(5) 0.0162(5) 0.0234(7) 0.0000(4) -0.0021(4) 0.0017(5)
C12B 0.0179(5) 0.0180(5) 0.0221(7) -0.0003(4) -0.0013(4) 0.0008(5)
C21 0.0221(5) 0.0129(5) 0.0155(6) -0.0002(4) 0.0000(4) 0.0004(4)
O21 0.0282(5) 0.0178(4) 0.0192(5) 0.0028(3) -0.0044(4) 0.0004(3)
C22 0.0253(6) 0.0140(5) 0.0206(7) 0.0018(4) 0.0009(5) -0.0003(4)
C23 0.0211(6) 0.0151(5) 0.0205(7) -0.0007(4) 0.0032(4) -0.0025(4)
C33 0.0349(7) 0.0162(5) 0.0244(7) -0.0038(5) 0.0048(5) -0.0043(5)
C24 0.0204(5) 0.0149(5) 0.0168(6) -0.0011(4) 0.0028(4) -0.0040(4)
C24A 0.0151(5) 0.0142(5) 0.0171(6) 0.0005(4) 0.0017(4) -0.0018(4)
C25 0.0188(5) 0.0178(5) 0.0119(6) 0.0001(4) 0.0017(4) -0.0021(4)
C26 0.0188(5) 0.0155(5) 0.0140(6) 0.0003(4) 0.0023(4) 0.0006(4)
C26A 0.0150(5) 0.0123(5) 0.0147(6) 0.0012(4) 0.0012(4) 0.0000(4)
C27 0.0185(5) 0.0128(5) 0.0143(6) 0.0016(4) 0.0011(4) 0.0001(4)
O27 0.0456(6) 0.0148(4) 0.0149(5) -0.0032(4) 0.0055(4) 0.0015(3)
C27A 0.0171(5) 0.0126(5) 0.0134(6) 0.0023(4) 0.0001(4) -0.0003(4)
C28 0.0175(5) 0.0137(5) 0.0154(6) 0.0011(4) -0.0002(4) 0.0002(4)
O28 0.0270(4) 0.0129(4) 0.0163(5) -0.0039(3) 0.0012(3) -0.0005(3)
C34 0.0351(7) 0.0153(5) 0.0245(7) -0.0079(5) 0.0037(5) -0.0037(5)
C29 0.0239(6) 0.0147(5) 0.0178(6) 0.0018(4) -0.0018(4) -0.0029(4)
C30 0.0297(6) 0.0181(5) 0.0123(6) 0.0034(5) -0.0002(5) -0.0034(4)
C31 0.0265(6) 0.0158(5) 0.0127(6) 0.0031(4) 0.0018(4) 0.0009(4)
O31 0.0464(6) 0.0178(4) 0.0133(5) -0.0012(4) 0.0075(4) 0.0002(3)
C31A 0.0186(5) 0.0127(5) 0.0139(6) 0.0024(4) 0.0011(4) -0.0002(4)
C32 0.0176(5) 0.0136(5) 0.0130(6) 0.0026(4) 0.0005(4) 0.0009(4)
O32 0.0289(5) 0.0161(4) 0.0144(5) -0.0002(3) 0.0048(3) 0.0018(3)
C32B 0.0147(5) 0.0130(5) 0.0151(6) 0.0013(4) 0.0013(4) 0.0004(4)
C32A 0.0150(5) 0.0131(5) 0.0130(6) 0.0011(4) 0.0012(4) 0.0003(4)

loop_
_atom_type_symbol
_atom_type_description
_atom_type_scat_dispersion_real
_atom_type_scat_dispersion_imag
_atom_type_scat_source
C C 0.0033 0.0016 'International Tables Vol C Tables 4.2.6.8 and 6.1.1.4'
H H 0.0000 0.0000 'International Tables Vol C Tables 4.2.6.8 and 6.1.1.4'
O O 0.0106 0.0060 'International Tables Vol C Tables 4.2.6.8 and 6.1.1.4'

loop_
_geom_angle_atom_site_label_1
_geom_angle_atom_site_label_2
_geom_angle_atom_site_label_3
_geom_angle
O1 C1 C2 103.56(11)
O1 C1 C12B 112.26(11)
C2 C1 C12B 113.15(11)
O1 C1 H1A 109.2
C2 C1 H1A 109.2
C12B C1 H1A 109.2
C1 O1 H1 109.5
C3 C2 C1 112.49(12)
C3 C2 H2A 109.1
C1 C2 H2A 109.1
C3 C2 H2B 109.1
C1 C2 H2B 109.1
H2A C2 H2B 107.8
C4 C3 C2 107.39(12)
C4 C3 C13 111.59(12)
C2 C3 C13 110.93(13)
C4 C3 H3A 109.0
C2 C3 H3A 109.0
C13 C3 H3A 109.0
C3 C13 H13A 109.5
C3 C13 H13B 109.5
H13A C13 H13B 109.5
C3 C13 H13C 109.5
H13A C13 H13C 109.5
H13B C13 H13C 109.5
C3 C4 C4A 114.14(11)
C3 C4 H4A 108.7
C4A C4 H4A 108.7
C3 C4 H4B 108.7
C4A C4 H4B 108.7
H4A C4 H4B 107.6
C5 C4A C12B 119.92(12)
C5 C4A C4 117.57(11)
C12B C4A C4 122.51(12)
C6 C5 C4A 121.96(12)
C6 C5 H5A 119.0
C4A C5 H5A 119.0
C5 C6 C6A 119.45(13)
C5 C6 H6A 120.3
C6A C6 H6A 120.3
C6 C6A C12A 119.89(12)
C6 C6A C7 116.91(12)
C12A C6A C7 123.19(11)
O7 C7 C7A 122.62(13)
O7 C7 C6A 119.31(12)
C7A C7 C6A 118.07(11)
C8 C7A C11A 119.57(11)
C8 C7A C7 122.09(12)
C11A C7A C7 118.34(12)
O8 C8 C7A 118.93(12)
O8 C8 C9 121.92(12)
C7A C8 C9 119.13(13)
C8 O8 C14 117.07(11)
O8 C14 H14A 109.5
O8 C14 H14B 109.5
H14A C14 H14B 109.5
O8 C14 H14C 109.5
H14A C14 H14C 109.5
H14B C14 H14C 109.5
C10 C9 C8 121.20(13)
C10 C9 H9A 119.4
C8 C9 H9A 119.4
C9 C10 C11 120.77(12)
C9 C10 H10A 119.6
C11 C10 H10A 119.6
O11 C11 C10 117.33(12)
O11 C11 C11A 123.33(12)
C10 C11 C11A 119.34(13)
C11 O11 H11 109.5
C11 C11A C7A 119.87(12)
C11 C11A C12 118.08(12)
C7A C11A C12 122.03(11)
O12 C12 C11A 119.26(11)
O12 C12 C12A 120.47(12)
C11A C12 C12A 120.26(11)
C6A C12A C12B 120.64(11)
C6A C12A C12 116.95(12)
C12B C12A C12 122.27(12)
C4A C12B C12A 117.90(12)
C4A C12B C1 119.29(12)
C12A C12B C1 122.79(11)
O21 C21 C22 104.64(9)
O21 C21 C32B 111.89(10)
C22 C21 C32B 112.86(10)
O21 C21 H21 109.1
C22 C21 H21 109.1
C32B C21 H21 109.1
C21 O21 H21A 109.5
C23 C22 C21 112.54(10)
C23 C22 H22B 109.1
C21 C22 H22B 109.1
C23 C22 H22A 109.1
C21 C22 H22A 109.1
H22B C22 H22A 107.8
C22 C23 C33 111.64(11)
C22 C23 C24 107.44(10)
C33 C23 C24 110.79(10)
C22 C23 H23 109.0
C33 C23 H23 109.0
C24 C23 H23 109.0
C23 C33 H33C 109.5
C23 C33 H33B 109.5
H33C C33 H33B 109.5
C23 C33 H33A 109.5
H33C C33 H33A 109.5
H33B C33 H33A 109.5
C24A C24 C23 113.99(10)
C24A C24 H24B 108.8
C23 C24 H24B 108.8
C24A C24 H24A 108.8
C23 C24 H24A 108.8
H24B C24 H24A 107.6
C25 C24A C32B 119.99(10)
C25 C24A C24 117.02(11)
C32B C24A C24 122.99(11)
C26 C25 C24A 121.53(11)
C26 C25 H25 119.2
C24A C25 H25 119.2
C25 C26 C26A 119.56(11)
C25 C26 H26 120.2
C26A C26 H26 120.2
C26 C26A C32A 120.30(10)
C26 C26A C27 116.78(10)
C32A C26A C27 122.92(11)
O27 C27 C27A 122.93(11)
O27 C27 C26A 118.38(11)
C27A C27 C26A 118.69(10)
C28 C27A C31A 119.28(11)
C28 C27A C27 122.28(11)
C31A C27A C27 118.36(10)
O28 C28 C27A 118.82(11)
O28 C28 C29 121.78(11)
C27A C28 C29 119.40(11)
C28 O28 C34 117.43(10)
O28 C34 H34C 109.5
O28 C34 H34B 109.5
H34C C34 H34B 109.5
O28 C34 H34A 109.5
H34C C34 H34A 109.5
H34B C34 H34A 109.5
C30 C29 C28 121.20(11)
C30 C29 H29 119.4
C28 C29 H29 119.4
C29 C30 C31 120.53(12)
C29 C30 H30 119.7
C31 C30 H30 119.7
O31 C31 C30 116.43(11)
O31 C31 C31A 123.91(11)
C30 C31 C31A 119.65(11)
C31 O31 H31 109.5
C31 C31A C27A 119.90(11)
C31 C31A C32 118.54(11)
C27A C31A C32 121.56(11)
O32 C32 C31A 118.93(11)
O32 C32 C32A 120.43(10)
C31A C32 C32A 120.58(10)
C24A C32B C32A 118.31(11)
C24A C32B C21 119.37(10)
C32A C32B C21 122.32(11)
C26A C32A C32B 120.04(11)
C26A C32A C32 116.85(10)
C32B C32A C32 122.84(10)

loop_
_geom_bond_atom_site_label_1
_geom_bond_atom_site_label_2
_geom_bond_distance
C1 O1 1.4332(17)
C1 C2 1.5238(19)
C1 C12B 1.5337(19)
C1 H1A 0.9800
O1 H1 0.8200
C2 C3 1.518(2)
C2 H2A 0.9700
C2 H2B 0.9700
C3 C4 1.518(2)
C3 C13 1.532(2)
C3 H3A 0.9800
C13 H13A 0.9600
C13 H13B 0.9600
C13 H13C 0.9600
C4 C4A 1.5168(19)
C4 H4A 0.9700
C4 H4B 0.9700
C4A C5 1.3993(19)
C4A C12B 1.4096(17)
C5 C6 1.382(2)
C5 H5A 0.9300
C6 C6A 1.3965(17)
C6 H6A 0.9300
C6A C12A 1.4094(18)
C6A C7 1.5059(19)
C7 O7 1.2227(17)
C7 C7A 1.4861(17)
C7A C8 1.4076(19)
C7A C11A 1.4215(19)
C8 O8 1.3640(17)
C8 C9 1.4082(19)
O8 C14 1.4376(17)
C14 H14A 0.9600
C14 H14B 0.9600
C14 H14C 0.9600
C9 C10 1.377(2)
C9 H9A 0.9300
C10 C11 1.397(2)
C10 H10A 0.9300
C11 O11 1.3520(17)
C11 C11A 1.4146(17)
O11 H11 0.8200
C11A C12 1.4747(19)
C12 O12 1.2472(16)
C12 C12A 1.4855(17)
C12A C12B 1.4290(19)
C21 O21 1.4337(16)
C21 C22 1.5256(17)
C21 C32B 1.5336(16)
C21 H21 0.9800
O21 H21A 0.8200
C22 C23 1.5219(19)
C22 H22B 0.9700
C22 H22A 0.9700
C23 C33 1.5283(17)
C23 C24 1.5274(17)
C23 H23 0.9800
C33 H33C 0.9600
C33 H33B 0.9600
C33 H33A 0.9600
C24 C24A 1.5147(16)
C24 H24B 0.9700
C24 H24A 0.9700
C24A C25 1.4033(17)
C24A C32B 1.4079(17)
C25 C26 1.3821(16)
C25 H25 0.9300
C26 C26A 1.3969(17)
C26 H26 0.9300
C26A C32A 1.4079(16)
C26A C27 1.5011(16)
C27 O27 1.2253(15)
C27 C27A 1.4798(17)
C27A C28 1.4092(16)
C27A C31A 1.4266(16)
C28 O28 1.3618(15)
C28 C29 1.4081(18)
O28 C34 1.4395(15)
C34 H34C 0.9600
C34 H34B 0.9600
C34 H34A 0.9600
C29 C30 1.3765(18)
C29 H29 0.9300
C30 C31 1.4018(17)
C30 H30 0.9300
C31 O31 1.3549(15)
C31 C31A 1.4085(17)
O31 H31 0.8200
C31A C32 1.4739(16)
C32 O32 1.2475(15)
C32 C32A 1.4876(17)
C32B C32A 1.4304(16)

loop_
_geom_hbond_atom_site_label_D
_geom_hbond_atom_site_label_H
_geom_hbond_atom_site_label_A
_geom_hbond_site_symmetry_A
_geom_hbond_distance_DH
_geom_hbond_distance_HA
_geom_hbond_distance_DA
_geom_hbond_angle_DHA
O11 H11 O12 . 0.82 1.78 2.5050(14) 145.7
O31 H31 O32 . 0.82 1.81 2.5207(14) 144.8
O1 H1 O12 . 0.82 2.01 2.6574(16) 135.2
O21 H21A O32 . 0.82 2.01 2.6583(13) 135.1
O1 H1 O21 4_575 0.82 2.35 2.8620(15) 120.7
O21 H21A O1 4_576 0.82 2.45 2.8620(15) 112.2
